data_2207884
loop_
_publ_author_name
'Yang, Song'
'Zhang, Shu-Ping'
'Wu, Ying-Ying'
'Shao, Si-Chang'

_publ_section_title
;
 2-Methoxybenzaldehyde isonicotinoylhydrazone
;
_journal_coeditor_code SJ6168
_journal_issue 1
_journal_name_full 'Acta Crystallographica Section E'
_journal_page_first o28
_journal_page_last o30
_journal_paper_doi 10.1107/S1600536805039504
_journal_volume 62
_journal_year 2006
_chemical_formula_iupac 'C14 H13 N3 O2'
_chemical_formula_moiety 'C14 H13 N3 O2'
_chemical_formula_sum 'C14 H13 N3 O2'
_chemical_formula_weight 255.27
_chemical_name_systematic
;
2-Methoxybenzaldehyde isonicotinoylhydrazone
;
_space_group_IT_number 14
_symmetry_cell_setting monoclinic
_symmetry_space_group_name_Hall '-P 2ybc'
_symmetry_space_group_name_H-M 'P 1 21/c 1'
_atom_sites_solution_hydrogens geom
_atom_sites_solution_primary direct
_atom_sites_solution_secondary difmap
_cell_angle_alpha 90.00
_cell_angle_beta 95.404(4)
_cell_angle_gamma 90.00
_cell_formula_units_Z 8
_cell_length_a 9.766(2)
_cell_length_b 15.935(4)
_cell_length_c 17.428(4)
_cell_measurement_reflns_used 1047
_cell_measurement_temperature 298(2)
_cell_measurement_theta_max 35.795
_cell_measurement_theta_min 4.908
_cell_volume 2700.1(11)
_computing_cell_refinement 'SAINT (Bruker, 2002)'
_computing_data_collection 'SMART (Bruker, 2002)'
_computing_data_reduction SAINT
_computing_molecular_graphics 'SHELXTL (Bruker, 2000)'
_computing_publication_material SHELXL97
_computing_structure_refinement 'SHELXL97 (Sheldrick, 1997)'
_computing_structure_solution 'SHELXS97 (Sheldrick, 1997)'
_diffrn_ambient_temperature 298(2)
_diffrn_measured_fraction_theta_full 0.999
_diffrn_measured_fraction_theta_max 0.999
_diffrn_measurement_device_type 'Bruker SMART APEX area-detector'
_diffrn_measurement_method '\f and \w'
_diffrn_radiation_monochromator graphite
_diffrn_radiation_source 'fine-focus sealed tube'
_diffrn_radiation_type MoK\a
_diffrn_radiation_wavelength 0.71073
_diffrn_reflns_av_R_equivalents 0.0896
_diffrn_reflns_av_sigmaI/netI 0.1083
_diffrn_reflns_limit_h_max 11
_diffrn_reflns_limit_h_min -11
_diffrn_reflns_limit_k_max 18
_diffrn_reflns_limit_k_min -17
_diffrn_reflns_limit_l_max 18
_diffrn_reflns_limit_l_min -20
_diffrn_reflns_number 13018
_diffrn_reflns_theta_full 24.99
_diffrn_reflns_theta_max 24.99
_diffrn_reflns_theta_min 1.74
_diffrn_standards_number 0
_exptl_absorpt_coefficient_mu 0.087
_exptl_absorpt_correction_T_max 0.9914
_exptl_absorpt_correction_T_min 0.9661
_exptl_absorpt_correction_type multi-scan
_exptl_absorpt_process_details '(SADABS; Bruker, 2002)'
_exptl_crystal_colour colourless
_exptl_crystal_density_diffrn 1.256
_exptl_crystal_density_method 'not measured'
_exptl_crystal_description plate
_exptl_crystal_F_000 1072
_exptl_crystal_size_max 0.40
_exptl_crystal_size_mid 0.20
_exptl_crystal_size_min 0.10
_refine_diff_density_max 0.274
_refine_diff_density_min -0.188
_refine_ls_extinction_method none
_refine_ls_goodness_of_fit_ref 1.240
_refine_ls_hydrogen_treatment constr
_refine_ls_matrix_type full
_refine_ls_number_parameters 345
_refine_ls_number_reflns 4742
_refine_ls_number_restraints 0
_refine_ls_restrained_S_all 1.240
_refine_ls_R_factor_all 0.2226
_refine_ls_R_factor_gt 0.1443
_refine_ls_shift/su_max 0.007
_refine_ls_shift/su_mean 0.001
_refine_ls_structure_factor_coef Fsqd
_refine_ls_weighting_details 'calc w=1/[\s^2^(Fo^2^)+(0.0652P)^2^+1.9118P] where P=(Fo^2^+2Fc^2^)/3'
_refine_ls_weighting_scheme calc
_refine_ls_wR_factor_gt 0.2408
_refine_ls_wR_factor_ref 0.2779
_reflns_number_gt 2711
_reflns_number_total 4742
_reflns_threshold_expression I>2\s(I)
_cod_data_source_file sj6168.cif
_cod_data_source_block I
_cod_depositor_comments
;
The following automatic conversions were performed:
'_symmetry_cell_setting' value 'Monoclinic' changed to 'monoclinic'
according to '/home/saulius/struct/CIF-dictionaries/cif_core.dic'
dictionary named 'cif_core.dic' version 2.4.1 from 2010-06-29.

Automatic conversion script
Id: cif_fix_enum 1527 2010-12-29 10:47:43Z saulius 

The following automatic conversions were performed:

'_symmetry_cell_setting' value 'Monoclinic' changed to 'monoclinic'
according to /home/saulius/struct/CIF-dictionaries/cif_core.dic
dictionary named 'cif_core.dic' version 2.4.1 from 2010-06-29.

Automatic conversion script
Id: cif_fix_values 1715 2011-07-08 13:25:40Z adriana 
;
_cod_original_cell_volume 2700.1(10)
_cod_original_sg_symbol_H-M 'P 21/c'
_cod_database_code 2207884
_cod_database_fobs_code 2207884

loop_
_symmetry_equiv_pos_as_xyz
'x, y, z'
'-x, y+1/2, -z+1/2'
'-x, -y, -z'
'x, -y-1/2, z-1/2'

loop_
_atom_site_label
_atom_site_fract_x
_atom_site_fract_y
_atom_site_fract_z
_atom_site_U_iso_or_equiv
_atom_site_adp_type
_atom_site_calc_flag
_atom_site_refinement_flags
_atom_site_occupancy
_atom_site_type_symbol
O1 0.9712(5) 0.1291(3) 0.1523(3) 0.0633(14) Uani d . 1 O
O2 0.9032(5) -0.1310(4) 0.4449(3) 0.0850(16) Uani d . 1 O
O3 0.7864(4) 0.3931(3) 0.2393(3) 0.0649(14) Uani d . 1 O
O4 1.3172(5) 0.1379(4) 0.2976(4) 0.0947(19) Uani d . 1 O
N1 1.2620(7) -0.0437(5) -0.0064(4) 0.079(2) Uani d . 1 N
N2 1.0003(5) 0.0099(3) 0.2226(3) 0.0523(14) Uani d . 1 N
H2A 1.0343 -0.0399 0.2250 0.063 Uiso calc R 1 H
N3 0.9289(5) 0.0387(3) 0.2809(3) 0.0564(15) Uani d . 1 N
N4 0.4246(6) 0.2252(4) 0.0912(4) 0.090(2) Uani d . 1 N
N5 0.8971(5) 0.2709(3) 0.2338(3) 0.0547(15) Uani d . 1 N
H5A 0.8921 0.2184 0.2221 0.066 Uiso calc R 1 H
N6 1.0168(5) 0.3038(3) 0.2676(3) 0.0544(15) Uani d . 1 N
C1 1.1036(6) 0.0194(4) 0.1044(3) 0.0388(15) Uani d . 1 C
C2 1.1959(8) 0.0692(4) 0.0722(4) 0.066(2) Uani d . 1 C
H2B 1.2073 0.1251 0.0868 0.079 Uiso calc R 1 H
C3 1.2716(8) 0.0349(6) 0.0176(5) 0.079(2) Uani d . 1 C
H3 1.3342 0.0696 -0.0041 0.095 Uiso calc R 1 H
C4 1.1710(7) -0.0889(5) 0.0246(4) 0.063(2) Uani d . 1 C
H4 1.1594 -0.1439 0.0076 0.075 Uiso calc R 1 H
C5 1.0899(6) -0.0619(4) 0.0808(4) 0.0489(17) Uani d . 1 C
H5B 1.0284 -0.0980 0.1017 0.059 Uiso calc R 1 H
C6 1.0181(6) 0.0584(4) 0.1614(4) 0.0500(18) Uani d . 1 C
C7 0.9240(6) -0.0131(4) 0.3361(4) 0.0566(18) Uani d . 1 C
H7 0.9675 -0.0648 0.3331 0.068 Uiso calc R 1 H
C8 0.8528(7) 0.0057(5) 0.4036(4) 0.0598(19) Uani d . 1 C
C9 0.7950(8) 0.0829(5) 0.4155(5) 0.082(2) Uani d . 1 C
H9 0.7986 0.1246 0.3784 0.098 Uiso calc R 1 H
C10 0.7323(10) 0.0995(7) 0.4812(6) 0.113(3) Uani d . 1 C
H10 0.6949 0.1520 0.4894 0.136 Uiso calc R 1 H
C11 0.7263(11) 0.0363(8) 0.5343(6) 0.118(4) Uani d . 1 C
H11 0.6821 0.0465 0.5783 0.142 Uiso calc R 1 H
C12 0.7821(9) -0.0402(6) 0.5251(5) 0.093(3) Uani d . 1 C
H12 0.7787 -0.0811 0.5629 0.111 Uiso calc R 1 H
C13 0.8443(7) -0.0568(6) 0.4589(5) 0.068(2) Uani d . 1 C
C14 0.8976(9) -0.1965(5) 0.5011(5) 0.106(3) Uani d . 1 C
H14A 0.9339 -0.2473 0.4815 0.159 Uiso calc R 1 H
H14B 0.8038 -0.2053 0.5114 0.159 Uiso calc R 1 H
H14C 0.9512 -0.1805 0.5478 0.159 Uiso calc R 1 H
C15 0.6646(6) 0.2828(4) 0.1742(4) 0.0470(16) Uani d . 1 C
C16 0.5442(6) 0.3285(4) 0.1703(4) 0.0569(19) Uani d . 1 C
H16 0.5412 0.3800 0.1951 0.068 Uiso calc R 1 H
C17 0.4288(7) 0.2966(5) 0.1291(5) 0.071(2) Uani d . 1 C
H17 0.3481 0.3277 0.1281 0.085 Uiso calc R 1 H
C18 0.5417(8) 0.1854(5) 0.0941(5) 0.093(3) Uani d . 1 C
H18 0.5436 0.1362 0.0654 0.112 Uiso calc R 1 H
C19 0.6618(7) 0.2086(4) 0.1350(4) 0.070(2) Uani d . 1 C
H19 0.7396 0.1747 0.1362 0.084 Uiso calc R 1 H
C20 0.7883(6) 0.3202(4) 0.2190(4) 0.0484(16) Uani d . 1 C
C21 1.1161(7) 0.2524(4) 0.2778(4) 0.0562(19) Uani d . 1 C
H21 1.1005 0.1964 0.2646 0.067 Uiso calc R 1 H
C22 1.2521(7) 0.2771(4) 0.3088(4) 0.0562(19) Uani d . 1 C
C23 1.2868(7) 0.3586(5) 0.3279(4) 0.074(2) Uani d . 1 C
H23 1.2184 0.3993 0.3224 0.089 Uiso calc R 1 H
C24 1.4171(8) 0.3824(6) 0.3546(5) 0.088(3) Uani d . 1 C
H24 1.4385 0.4383 0.3656 0.106 Uiso calc R 1 H
C25 1.5149(8) 0.3207(7) 0.3646(5) 0.091(3) Uani d . 1 C
H25 1.6033 0.3351 0.3850 0.109 Uiso calc R 1 H
C26 1.4867(8) 0.2379(6) 0.3455(5) 0.086(3) Uani d . 1 C
H26 1.5556 0.1974 0.3511 0.104 Uiso calc R 1 H
C27 1.3559(7) 0.2166(5) 0.3181(4) 0.069(2) Uani d . 1 C
C28 1.4202(8) 0.0773(5) 0.2895(6) 0.113(3) Uani d . 1 C
H28A 1.3793 0.0279 0.2656 0.169 Uiso calc R 1 H
H28B 1.4641 0.0631 0.3395 0.169 Uiso calc R 1 H
H28C 1.4872 0.0996 0.2581 0.169 Uiso calc R 1 H

loop_
_atom_site_aniso_label
_atom_site_aniso_U_11
_atom_site_aniso_U_22
_atom_site_aniso_U_33
_atom_site_aniso_U_12
_atom_site_aniso_U_13
_atom_site_aniso_U_23
O1 0.087(3) 0.036(3) 0.063(3) 0.015(2) -0.011(3) -0.004(2)
O2 0.094(4) 0.080(4) 0.082(4) 0.011(3) 0.013(3) 0.009(3)
O3 0.065(3) 0.041(3) 0.087(4) -0.001(2) 0.000(3) -0.019(3)
O4 0.064(3) 0.077(4) 0.141(6) 0.009(3) -0.004(3) 0.014(4)
N1 0.070(4) 0.102(6) 0.065(5) -0.001(4) 0.006(4) -0.021(4)
N2 0.077(4) 0.029(3) 0.051(4) 0.023(3) 0.004(3) -0.001(3)
N3 0.069(4) 0.053(4) 0.047(4) 0.015(3) 0.001(3) -0.011(3)
N4 0.055(4) 0.083(5) 0.125(7) -0.018(4) -0.021(4) -0.019(5)
N5 0.047(3) 0.042(3) 0.072(4) -0.004(3) -0.010(3) -0.019(3)
N6 0.043(3) 0.055(4) 0.063(4) -0.009(3) -0.006(3) -0.013(3)
C1 0.044(3) 0.031(3) 0.038(4) 0.003(3) -0.015(3) 0.005(3)
C2 0.097(6) 0.050(4) 0.049(5) -0.009(4) -0.003(4) 0.004(4)
C3 0.077(6) 0.096(7) 0.064(6) -0.021(5) 0.001(5) 0.007(5)
C4 0.056(5) 0.063(5) 0.064(5) 0.010(4) -0.018(4) -0.018(4)
C5 0.060(4) 0.041(4) 0.044(4) 0.000(3) -0.003(3) -0.006(3)
C6 0.046(4) 0.035(4) 0.063(5) 0.007(3) -0.028(4) -0.003(4)
C7 0.053(4) 0.056(4) 0.060(5) 0.012(3) 0.001(4) -0.010(4)
C8 0.059(4) 0.070(5) 0.050(5) 0.004(4) 0.003(4) -0.010(4)
C9 0.094(6) 0.092(6) 0.057(6) 0.031(5) 0.000(5) -0.003(5)
C10 0.123(8) 0.129(9) 0.088(8) 0.025(7) 0.018(7) -0.042(7)
C11 0.142(9) 0.161(12) 0.056(7) 0.016(9) 0.032(6) -0.001(7)
C12 0.105(7) 0.114(8) 0.059(6) -0.002(6) 0.003(5) -0.001(6)
C13 0.064(5) 0.093(6) 0.048(5) -0.007(5) 0.005(4) -0.012(5)
C14 0.112(7) 0.106(7) 0.096(7) -0.017(6) -0.011(6) 0.040(6)
C15 0.046(4) 0.049(4) 0.046(4) -0.001(3) 0.005(3) 0.006(3)
C16 0.055(4) 0.050(4) 0.063(5) -0.003(3) -0.007(4) -0.005(4)
C17 0.047(4) 0.066(5) 0.098(7) 0.001(4) -0.003(4) 0.015(5)
C18 0.057(5) 0.099(7) 0.119(8) -0.016(5) -0.019(5) -0.043(6)
C19 0.057(4) 0.064(5) 0.085(6) -0.003(4) -0.005(4) -0.029(4)
C20 0.055(4) 0.042(4) 0.049(4) -0.006(3) 0.006(3) -0.006(3)
C21 0.070(5) 0.052(4) 0.043(4) -0.004(4) -0.015(4) -0.007(3)
C22 0.058(4) 0.067(5) 0.042(4) -0.012(4) -0.004(4) -0.015(4)
C23 0.051(4) 0.095(6) 0.075(6) -0.008(4) 0.004(4) -0.028(5)
C24 0.062(5) 0.125(8) 0.077(6) -0.022(5) 0.003(5) -0.032(6)
C25 0.055(5) 0.148(9) 0.066(6) -0.018(6) -0.011(4) -0.024(6)
C26 0.062(5) 0.117(8) 0.078(6) 0.005(5) -0.010(5) 0.010(6)
C27 0.047(4) 0.082(6) 0.075(6) -0.004(4) -0.013(4) 0.008(5)
C28 0.090(6) 0.068(6) 0.180(11) 0.026(5) 0.013(7) 0.023(6)

loop_
_atom_type_symbol
_atom_type_description
_atom_type_scat_dispersion_real
_atom_type_scat_dispersion_imag
_atom_type_scat_source
C C 0.0033 0.0016 'International Tables Vol C Tables 4.2.6.8 and 6.1.1.4'
H H 0.0000 0.0000 'International Tables Vol C Tables 4.2.6.8 and 6.1.1.4'
N N 0.0061 0.0033 'International Tables Vol C Tables 4.2.6.8 and 6.1.1.4'
O O 0.0106 0.0060 'International Tables Vol C Tables 4.2.6.8 and 6.1.1.4'

loop_
_geom_angle_atom_site_label_1
_geom_angle_atom_site_label_2
_geom_angle_atom_site_label_3
_geom_angle
_geom_angle_publ_flag
C13 O2 C14 118.1(7) ?
C27 O4 C28 118.6(6) ?
C4 N1 C3 115.1(7) ?
C6 N2 N3 120.8(5) y
C6 N2 H2A 119.6 ?
N3 N2 H2A 119.6 ?
C7 N3 N2 113.8(5) y
C18 N4 C17 114.5(6) ?
C20 N5 N6 119.6(5) y
C20 N5 H5A 120.2 ?
N6 N5 H5A 120.2 ?
C21 N6 N5 115.1(5) y
C2 C1 C5 118.7(6) ?
C2 C1 C6 117.8(6) ?
C5 C1 C6 123.4(6) ?
C1 C2 C3 118.3(7) ?
C1 C2 H2B 120.8 ?
C3 C2 H2B 120.8 ?
N1 C3 C2 124.8(8) ?
N1 C3 H3 117.6 ?
C2 C3 H3 117.6 ?
N1 C4 C5 125.6(7) ?
N1 C4 H4 117.2 ?
C5 C4 H4 117.2 ?
C1 C5 C4 117.5(6) ?
C1 C5 H5B 121.3 ?
C4 C5 H5B 121.3 ?
O1 C6 N2 124.1(7) y
O1 C6 C1 121.5(6) ?
N2 C6 C1 114.4(5) ?
N3 C7 C8 122.2(6) ?
N3 C7 H7 118.9 ?
C8 C7 H7 118.9 ?
C9 C8 C13 118.8(7) ?
C9 C8 C7 122.7(7) ?
C13 C8 C7 118.5(7) ?
C10 C9 C8 121.3(9) ?
C10 C9 H9 119.4 ?
C8 C9 H9 119.4 ?
C11 C10 C9 118.1(10) ?
C11 C10 H10 120.9 ?
C9 C10 H10 120.9 ?
C12 C11 C10 122.6(10) ?
C12 C11 H11 118.7 ?
C10 C11 H11 118.7 ?
C11 C12 C13 119.1(9) ?
C11 C12 H12 120.4 ?
C13 C12 H12 120.4 ?
O2 C13 C12 123.3(8) ?
O2 C13 C8 116.6(7) ?
C12 C13 C8 120.1(8) ?
O2 C14 H14A 109.5 ?
O2 C14 H14B 109.5 ?
H14A C14 H14B 109.5 ?
O2 C14 H14C 109.5 ?
H14A C14 H14C 109.5 ?
H14B C14 H14C 109.5 ?
C19 C15 C16 117.1(6) ?
C19 C15 C20 125.6(6) ?
C16 C15 C20 117.3(6) ?
C17 C16 C15 118.9(6) ?
C17 C16 H16 120.5 ?
C15 C16 H16 120.5 ?
N4 C17 C16 124.6(7) ?
N4 C17 H17 117.7 ?
C16 C17 H17 117.7 ?
N4 C18 C19 126.6(8) ?
N4 C18 H18 116.7 ?
C19 C18 H18 116.7 ?
C18 C19 C15 118.1(7) ?
C18 C19 H19 120.9 ?
C15 C19 H19 120.9 ?
O3 C20 N5 122.9(6) y
O3 C20 C15 119.8(6) ?
N5 C20 C15 117.2(6) ?
N6 C21 C22 122.7(6) ?
N6 C21 H21 118.6 ?
C22 C21 H21 118.6 ?
C23 C22 C27 117.7(6) ?
C23 C22 C21 123.1(7) ?
C27 C22 C21 119.2(6) ?
C24 C23 C22 123.0(8) ?
C24 C23 H23 118.5 ?
C22 C23 H23 118.5 ?
C23 C24 C25 117.3(8) ?
C23 C24 H24 121.3 ?
C25 C24 H24 121.3 ?
C24 C25 C26 122.2(8) ?
C24 C25 H25 118.9 ?
C26 C25 H25 118.9 ?
C27 C26 C25 118.7(8) ?
C27 C26 H26 120.7 ?
C25 C26 H26 120.7 ?
O4 C27 C26 123.6(8) ?
O4 C27 C22 115.4(6) ?
C26 C27 C22 121.0(8) ?
O4 C28 H28A 109.5 ?
O4 C28 H28B 109.5 ?
H28A C28 H28B 109.5 ?
O4 C28 H28C 109.5 ?
H28A C28 H28C 109.5 ?
H28B C28 H28C 109.5 ?

loop_
_geom_bond_atom_site_label_1
_geom_bond_atom_site_label_2
_geom_bond_distance
_geom_bond_publ_flag
O1 C6 1.221(6) y
O2 C13 1.346(8) ?
O2 C14 1.434(8) ?
O3 C20 1.216(6) y
O4 C27 1.349(8) ?
O4 C28 1.411(8) ?
N1 C4 1.300(9) ?
N1 C3 1.322(9) ?
N2 C6 1.340(8) y
N2 N3 1.366(7) y
N2 H2A 0.8600 ?
N3 C7 1.271(8) ?
N4 C18 1.305(9) ?
N4 C17 1.316(9) ?
N5 C20 1.327(7) y
N5 N6 1.364(6) y
N5 H5A 0.8600 ?
N6 C21 1.269(7) y
C1 C2 1.361(9) ?
C1 C5 1.363(7) ?
C1 C6 1.492(8) ?
C2 C3 1.372(10) ?
C2 H2B 0.9300 ?
C3 H3 0.9300 ?
C4 C5 1.385(9) ?
C4 H4 0.9300 ?
C5 H5B 0.9300 ?
C7 C8 1.453(9) ?
C7 H7 0.9300 ?
C8 C9 1.377(9) ?
C8 C13 1.395(10) ?
C9 C10 1.374(11) ?
C9 H9 0.9300 ?
C10 C11 1.372(12) ?
C10 H10 0.9300 ?
C11 C12 1.351(11) ?
C11 H11 0.9300 ?
C12 C13 1.379(10) ?
C12 H12 0.9300 ?
C14 H14A 0.9600 ?
C14 H14B 0.9600 ?
C14 H14C 0.9600 ?
C15 C19 1.365(8) ?
C15 C16 1.378(8) ?
C15 C20 1.498(8) ?
C16 C17 1.375(8) ?
C16 H16 0.9300 ?
C17 H17 0.9300 ?
C18 C19 1.365(8) ?
C18 H18 0.9300 ?
C19 H19 0.9300 ?
C21 C22 1.441(8) ?
C21 H21 0.9300 ?
C22 C23 1.374(9) ?
C22 C27 1.397(9) ?
C23 C24 1.367(9) ?
C23 H23 0.9300 ?
C24 C25 1.371(11) ?
C24 H24 0.9300 ?
C25 C26 1.384(11) ?
C25 H25 0.9300 ?
C26 C27 1.364(9) ?
C26 H26 0.9300 ?
C28 H28A 0.9600 ?
C28 H28B 0.9600 ?
C28 H28C 0.9600 ?

loop_
_geom_hbond_atom_site_label_D
_geom_hbond_atom_site_label_H
_geom_hbond_atom_site_label_A
_geom_hbond_site_symmetry_A
_geom_hbond_distance_DH
_geom_hbond_distance_HA
_geom_hbond_distance_DA
_geom_hbond_angle_DHA
N2 H2A O3 2_745 0.86 2.09 2.825(6) 143
N2 H2A N6 2_745 0.86 2.55 3.294(7) 146
N5 H5A O1 . 0.86 2.07 2.800(6) 142

loop_
_geom_torsion_atom_site_label_1
_geom_torsion_atom_site_label_2
_geom_torsion_atom_site_label_3
_geom_torsion_atom_site_label_4
_geom_torsion
_geom_torsion_publ_flag
C6 N2 N3 C7 -178.0(6) y
C20 N5 N6 C21 -178.3(6) y
C5 C1 C2 C3 -0.4(9) ?
C6 C1 C2 C3 -177.7(6) ?
C4 N1 C3 C2 1.4(11) ?
C1 C2 C3 N1 -0.1(11) ?
C3 N1 C4 C5 -2.3(11) ?
C2 C1 C5 C4 -0.4(8) ?
C6 C1 C5 C4 176.8(5) ?
N1 C4 C5 C1 1.9(10) ?
N3 N2 C6 O1 -1.6(9) ?
N3 N2 C6 C1 177.4(5) ?
C2 C1 C6 O1 39.6(8) ?
C5 C1 C6 O1 -137.6(6) ?
C2 C1 C6 N2 -139.4(6) ?
C5 C1 C6 N2 43.4(8) ?
N2 N3 C7 C8 -180.0(5) ?
N3 C7 C8 C9 -5.2(10) ?
N3 C7 C8 C13 175.6(6) ?
C13 C8 C9 C10 1.3(12) ?
C7 C8 C9 C10 -177.9(7) ?
C8 C9 C10 C11 -1.2(14) ?
C9 C10 C11 C12 1.5(16) ?
C10 C11 C12 C13 -1.9(16) ?
C14 O2 C13 C12 1.6(11) ?
C14 O2 C13 C8 179.4(6) ?
C11 C12 C13 O2 179.7(8) ?
C11 C12 C13 C8 2.0(13) ?
C9 C8 C13 O2 -179.5(6) ?
C7 C8 C13 O2 -0.3(10) y
C9 C8 C13 C12 -1.7(11) ?
C7 C8 C13 C12 177.5(6) ?
C19 C15 C16 C17 1.3(10) ?
C20 C15 C16 C17 179.4(6) ?
C18 N4 C17 C16 -1.0(13) ?
C15 C16 C17 N4 -1.3(12) ?
C17 N4 C18 C19 3.6(14) ?
N4 C18 C19 C15 -3.7(14) ?
C16 C15 C19 C18 1.0(11) ?
C20 C15 C19 C18 -177.0(7) ?
N6 N5 C20 O3 -5.6(10) ?
N6 N5 C20 C15 173.6(5) ?
C19 C15 C20 O3 166.1(7) ?
C16 C15 C20 O3 -11.8(9) ?
C19 C15 C20 N5 -13.1(10) ?
C16 C15 C20 N5 169.0(6) ?
N5 N6 C21 C22 176.6(6) ?
N6 C21 C22 C23 -2.0(11) ?
N6 C21 C22 C27 -179.9(7) ?
C27 C22 C23 C24 0.5(11) ?
C21 C22 C23 C24 -177.4(7) ?
C22 C23 C24 C25 -2.1(12) ?
C23 C24 C25 C26 3.0(13) ?
C24 C25 C26 C27 -2.3(13) ?
C28 O4 C27 C26 -12.7(12) ?
C28 O4 C27 C22 166.7(7) ?
C25 C26 C27 O4 179.8(8) ?
C25 C26 C27 C22 0.6(12) ?
C23 C22 C27 O4 -179.1(7) ?
C21 C22 C27 O4 -1.0(10) y
C23 C22 C27 C26 0.3(11) ?
C21 C22 C27 C26 178.3(7) ?

loop_
_cod_related_entry_id
_cod_related_entry_database
_cod_related_entry_code
1 ChemSpider 7842873
